data_1547169
loop_
_publ_author_name
'Kazak, Mihail'
'Priede, Martins'
'Shubin, Kirill'
'Bartrum, Hannah E.'
'Poisson, Jean-Fran\,cois'
'Suna, Edgars'

_publ_section_title
;
 Stereodivergent Synthesis of Pseudotabersonine Alkaloids.
;
_journal_issue 19
_journal_name_full 'Organic letters'
_journal_page_first 5356
_journal_page_last 5359
_journal_paper_doi 10.1021/acs.orglett.7b02635
_journal_volume 19
_journal_year 2017
_chemical_absolute_configuration ad
_chemical_formula_moiety 'C19 H27 N O2 S'
_chemical_formula_sum 'C19 H27 N O2 S'
_chemical_formula_weight 333.48
_chemical_name_systematic
; 
 ? 
;
_space_group_IT_number 19
_symmetry_cell_setting orthorhombic
_symmetry_space_group_name_Hall 'P 2ac 2ab'
_symmetry_space_group_name_H-M 'P 21 21 21'
_atom_sites_solution_hydrogens mixed
_atom_sites_solution_primary direct
_atom_sites_solution_secondary difmap
_audit_creation_method SHELXL
_cell_angle_alpha 90.00
_cell_angle_beta 90.00
_cell_angle_gamma 90.00
_cell_formula_units_Z 4
_cell_length_a 7.4989(2)
_cell_length_b 11.9755(3)
_cell_length_c 20.6566(6)
_cell_measurement_reflns_used 2174
_cell_measurement_temperature 173(2)
_cell_measurement_theta_max 27.5
_cell_measurement_theta_min 0.9
_cell_volume 1855.03(9)
_computing_structure_refinement 'SHELXL (Sheldrick, 2008)'
_computing_structure_solution 'SHELXS-97 (Sheldrick, 1990)'
_diffrn_ambient_temperature 173(2)
_diffrn_measured_fraction_theta_full 0.996
_diffrn_measured_fraction_theta_max 0.996
_diffrn_measurement_device_type 'Bruker-Nonius KappaCCD'
_diffrn_measurement_method '\f amd \w scan'
_diffrn_radiation_monochromator graphite
_diffrn_radiation_source 'fine-focus sealed tube'
_diffrn_radiation_type MoK\a
_diffrn_radiation_wavelength 0.71073
_diffrn_reflns_av_R_equivalents 0.0204
_diffrn_reflns_av_sigmaI/netI 0.0767
_diffrn_reflns_limit_h_max 10
_diffrn_reflns_limit_h_min -10
_diffrn_reflns_limit_k_max 16
_diffrn_reflns_limit_k_min -16
_diffrn_reflns_limit_l_max 29
_diffrn_reflns_limit_l_min -28
_diffrn_reflns_number 5352
_diffrn_reflns_theta_full 30.0
_diffrn_reflns_theta_max 30.0
_diffrn_reflns_theta_min 1.97
_exptl_absorpt_coefficient_mu 0.184
_exptl_absorpt_correction_type none
_exptl_crystal_colour 'Colourless '
_exptl_crystal_density_diffrn 1.194
_exptl_crystal_density_method 'not measured'
_exptl_crystal_description Prism
_exptl_crystal_F_000 720
_exptl_crystal_size_max 0.27
_exptl_crystal_size_mid 0.22
_exptl_crystal_size_min 0.21
_refine_diff_density_max 0.229
_refine_diff_density_min -0.252
_refine_diff_density_rms 0.053
_refine_ls_abs_structure_details 'Flack H D (1983), Acta Cryst. A39, 876-881'
_refine_ls_abs_structure_Flack 0.06(9)
_refine_ls_extinction_method none
_refine_ls_goodness_of_fit_ref 1.040
_refine_ls_hydrogen_treatment mixed
_refine_ls_matrix_type full
_refine_ls_number_parameters 212
_refine_ls_number_reflns 5348
_refine_ls_number_restraints 0
_refine_ls_restrained_S_all 1.040
_refine_ls_R_factor_all 0.0974
_refine_ls_R_factor_gt 0.0606
_refine_ls_shift/su_max 0.001
_refine_ls_shift/su_mean 0.000
_refine_ls_structure_factor_coef Fsqd
_refine_ls_weighting_details 'calc w=1/[\s^2^(Fo^2^)+(0.0318P)^2^+0.8925P] where P=(Fo^2^+2Fc^2^)/3'
_refine_ls_weighting_scheme calc
_refine_ls_wR_factor_gt 0.1079
_refine_ls_wR_factor_ref 0.1230
_reflns_d_resolution_high 0.7099
_reflns_number_gt 3936
_reflns_number_total 5348
_reflns_threshold_expression >2sigma(I)
_cod_data_source_file ol7b02635_si_002.cif
_cod_data_source_block 7g
_cod_depositor_comments 'Adding full bibliography for 1547168--1547169.cif.'
_cod_original_sg_symbol_H-M 'P 21 21 21 '
_cod_database_code 1547169
_shelx_f_squared_multiplier 1.000

loop_
_symmetry_equiv_pos_as_xyz
'x, y, z'
'-x+1/2, -y, z+1/2'
'x+1/2, -y+1/2, -z'
'-x, y+1/2, -z+1/2'

loop_
_atom_site_label
_atom_site_type_symbol
_atom_site_fract_x
_atom_site_fract_y
_atom_site_fract_z
_atom_site_U_iso_or_equiv
_atom_site_adp_type
_atom_site_occupancy
_atom_site_symmetry_multiplicity
_atom_site_calc_flag
_atom_site_refinement_flags
S12 S 0.32131(9) 0.12564(5) 0.40519(3) 0.03372(16) Uani 1 1 d .
C9 C 0.1775(3) -0.00277(19) 0.23579(10) 0.0266(5) Uani 1 1 d .
C1 C 0.2138(3) 0.0035(2) 0.30681(10) 0.0256(5) Uani 1 1 d .
N11 N 0.2779(3) 0.09671(16) 0.32778(9) 0.0285(5) Uani 1 1 d .
C2 C 0.1735(3) -0.09948(18) 0.34599(10) 0.0263(5) Uani 1 1 d .
H2 H 0.1687 -0.0830 0.3907 0.032 Uiso 1 1 d R
O19 O 0.4971(2) -0.13326(17) 0.35376(11) 0.0400(5) Uani 1 1 d .
H19 H 0.482(5) -0.090(3) 0.3839(16) 0.060(12) Uiso 1 1 d .
O13 O 0.3861(3) 0.02766(16) 0.44355(8) 0.0455(5) Uani 1 1 d .
C14 C 0.5220(3) 0.2112(2) 0.39049(11) 0.0319(6) Uani 1 1 d .
C3 C -0.0053(3) -0.1485(2) 0.32413(12) 0.0331(5) Uani 1 1 d .
H3A H -0.0303 -0.2146 0.3488 0.040 Uiso 1 1 d R
H3B H -0.0980 -0.0945 0.3311 0.040 Uiso 1 1 d R
C18 C 0.3297(3) -0.18426(19) 0.33956(11) 0.0290(5) Uani 1 1 d .
H18 H 0.3288 -0.2104 0.2945 0.035 Uiso 1 1 d R
C17 C 0.6650(4) 0.1394(2) 0.35992(14) 0.0434(6) Uani 1 1 d .
H17A H 0.7694 0.1840 0.3526 0.052 Uiso 1 1 d R
H17B H 0.6221 0.1108 0.3194 0.052 Uiso 1 1 d R
H17C H 0.6942 0.0783 0.3881 0.052 Uiso 1 1 d R
C5 C 0.0498(3) -0.0936(2) 0.14324(12) 0.0375(6) Uani 1 1 d .
H5 H -0.0302 -0.1427 0.1261 0.045 Uiso 1 1 d R
C10 C 0.0752(3) -0.0906(2) 0.21051(12) 0.0309(5) Uani 1 1 d .
C8 C 0.2516(3) 0.0778(2) 0.19428(11) 0.0312(5) Uani 1 1 d .
H8 H 0.3288 0.1363 0.2165 0.037 Uiso 1 1 d R
C15 C 0.4695(4) 0.3096(2) 0.34824(15) 0.0418(7) Uani 1 1 d .
H15A H 0.5726 0.3550 0.3402 0.050 Uiso 1 1 d R
H15B H 0.3803 0.3532 0.3700 0.050 Uiso 1 1 d R
H15C H 0.4227 0.2828 0.3079 0.050 Uiso 1 1 d R
C16 C 0.5773(4) 0.2492(3) 0.45814(14) 0.0532(8) Uani 1 1 d .
H16A H 0.6825 0.2945 0.4548 0.064 Uiso 1 1 d R
H16B H 0.6021 0.1853 0.4847 0.064 Uiso 1 1 d R
H16C H 0.4829 0.2921 0.4773 0.064 Uiso 1 1 d R
C4 C -0.0054(4) -0.1794(2) 0.25293(13) 0.0370(6) Uani 1 1 d .
H4A H 0.0637 -0.2462 0.2473 0.044 Uiso 1 1 d R
H4B H -0.1254 -0.1924 0.2386 0.044 Uiso 1 1 d R
C7 C 0.2236(3) 0.0718(2) 0.12841(12) 0.0360(6) Uani 1 1 d .
H7 H 0.2648 0.1362 0.0985 0.043 Uiso 1 1 d R
C6 C 0.1217(4) -0.0143(2) 0.10277(12) 0.0394(7) Uani 1 1 d .
H6 H 0.1018 -0.0182 0.0569 0.047 Uiso 1 1 d R
C20 C 0.3023(3) -0.2874(2) 0.38083(12) 0.0341(6) Uani 1 1 d .
C21 C 0.2872(4) -0.3859(2) 0.35289(15) 0.0463(7) Uani 1 1 d .
H21A H 0.2931 -0.4648 0.3744 0.056 Uiso 1 1 d R
H21B H 0.2914 -0.3935 0.3020 0.056 Uiso 1 1 d R
C22 C 0.2962(5) -0.2700(2) 0.45306(13) 0.0498(8) Uani 1 1 d .
H22A H 0.3971 -0.2260 0.4659 0.060 Uiso 1 1 d R
H22B H 0.1883 -0.2311 0.4639 0.060 Uiso 1 1 d R
C23 C 0.3009(5) -0.3750(3) 0.49435(15) 0.0595(8) Uani 1 1 d .
H23A H 0.2963 -0.3547 0.5393 0.071 Uiso 1 1 d R
H23B H 0.4088 -0.4156 0.4860 0.071 Uiso 1 1 d R
H23C H 0.2000 -0.4210 0.4839 0.071 Uiso 1 1 d R

loop_
_atom_site_aniso_label
_atom_site_aniso_U_11
_atom_site_aniso_U_22
_atom_site_aniso_U_33
_atom_site_aniso_U_23
_atom_site_aniso_U_13
_atom_site_aniso_U_12
S12 0.0403(3) 0.0390(3) 0.0218(2) -0.0051(3) 0.0025(3) -0.0117(3)
C9 0.0285(11) 0.0292(12) 0.0220(10) -0.0017(9) -0.0006(10) 0.0053(10)
C1 0.0257(12) 0.0285(12) 0.0227(10) -0.0012(9) -0.0004(9) 0.0018(9)
N11 0.0338(11) 0.0309(11) 0.0209(8) 0.0007(8) -0.0014(8) -0.0020(8)
C2 0.0286(10) 0.0294(13) 0.0210(9) 0.0002(9) 0.0021(10) -0.0032(10)
O19 0.0278(8) 0.0415(12) 0.0506(11) 0.0069(10) -0.0009(9) -0.0051(8)
O13 0.0673(14) 0.0472(12) 0.0220(8) 0.0074(8) -0.0107(9) -0.0194(10)
C14 0.0346(13) 0.0331(14) 0.0280(12) -0.0026(10) -0.0012(10) -0.0094(10)
C3 0.0289(11) 0.0356(14) 0.0348(12) 0.0011(11) 0.0018(11) -0.0045(10)
C18 0.0288(11) 0.0312(13) 0.0270(11) -0.0020(9) 0.0013(11) -0.0019(10)
C17 0.0354(13) 0.0454(17) 0.0494(15) 0.0022(13) 0.0026(14) -0.0024(13)
C5 0.0329(12) 0.0493(17) 0.0303(13) -0.0109(12) -0.0095(11) 0.0076(11)
C10 0.0279(12) 0.0363(14) 0.0283(11) -0.0053(10) -0.0055(10) 0.0063(10)
C8 0.0352(12) 0.0329(13) 0.0256(11) 0.0004(10) -0.0006(10) 0.0052(11)
C15 0.0387(14) 0.0326(15) 0.0540(17) 0.0049(13) -0.0053(14) -0.0076(11)
C16 0.0575(19) 0.063(2) 0.0392(15) -0.0093(15) -0.0057(15) -0.0275(16)
C4 0.0353(13) 0.0404(15) 0.0355(13) -0.0043(12) -0.0068(11) -0.0075(11)
C7 0.0410(14) 0.0412(16) 0.0259(11) 0.0037(11) 0.0020(11) 0.0131(12)
C6 0.0430(15) 0.0548(17) 0.0205(11) -0.0048(12) -0.0069(11) 0.0193(12)
C20 0.0291(12) 0.0322(14) 0.0412(13) 0.0069(11) 0.0012(12) -0.0007(10)
C21 0.0485(16) 0.0351(15) 0.0554(17) 0.0011(14) 0.0028(14) 0.0011(12)
C22 0.066(2) 0.0437(17) 0.0398(15) 0.0121(13) -0.0023(15) -0.0020(15)
C23 0.067(2) 0.058(2) 0.0538(17) 0.0232(16) -0.0084(17) -0.0132(18)

loop_
_atom_type_symbol
_atom_type_description
_atom_type_scat_dispersion_real
_atom_type_scat_dispersion_imag
_atom_type_scat_source
C C 0.0033 0.0016 'International Tables Vol C Tables 4.2.6.8 and 6.1.1.4'
H H 0.0000 0.0000 'International Tables Vol C Tables 4.2.6.8 and 6.1.1.4'
N N 0.0061 0.0033 'International Tables Vol C Tables 4.2.6.8 and 6.1.1.4'
O O 0.0106 0.0060 'International Tables Vol C Tables 4.2.6.8 and 6.1.1.4'
S S 0.1246 0.1234 'International Tables Vol C Tables 4.2.6.8 and 6.1.1.4'

loop_
_geom_angle_atom_site_label_1
_geom_angle_atom_site_label_2
_geom_angle_atom_site_label_3
_geom_angle
O13 S12 N11 114.07(10)
O13 S12 C14 104.91(12)
N11 S12 C14 96.71(10)
C10 C9 C8 120.2(2)
C10 C9 C1 120.2(2)
C8 C9 C1 119.5(2)
N11 C1 C9 116.2(2)
N11 C1 C2 127.08(19)
C9 C1 C2 116.73(19)
C1 N11 S12 125.05(17)
C1 C2 C3 109.33(19)
C1 C2 C18 109.71(18)
C3 C2 C18 112.58(19)
C1 C2 H2 111.2
C3 C2 H2 109.5
C18 C2 H2 104.4
C18 O19 H19 108(3)
C17 C14 C15 112.6(2)
C17 C14 C16 111.1(2)
C15 C14 C16 111.4(2)
C17 C14 S12 109.36(17)
C15 C14 S12 108.28(17)
C16 C14 S12 103.67(17)
C4 C3 C2 112.3(2)
C4 C3 H3A 108.3
C2 C3 H3A 109.3
C4 C3 H3B 108.1
C2 C3 H3B 109.3
H3A C3 H3B 109.5
O19 C18 C20 110.66(19)
O19 C18 C2 111.44(18)
C20 C18 C2 112.45(19)
O19 C18 H18 109.7
C20 C18 H18 105.9
C2 C18 H18 106.5
C14 C17 H17A 109.1
C14 C17 H17B 109.2
H17A C17 H17B 109.5
C14 C17 H17C 110.0
H17A C17 H17C 109.5
H17B C17 H17C 109.5
C6 C5 C10 122.0(2)
C6 C5 H5 117.9
C10 C5 H5 119.4
C5 C10 C9 117.6(2)
C5 C10 C4 120.2(2)
C9 C10 C4 122.2(2)
C7 C8 C9 120.4(2)
C7 C8 H8 124.5
C9 C8 H8 115.0
C14 C15 H15A 109.3
C14 C15 H15B 109.5
H15A C15 H15B 109.5
C14 C15 H15C 109.6
H15A C15 H15C 109.5
H15B C15 H15C 109.5
C14 C16 H16A 109.0
C14 C16 H16B 109.7
H16A C16 H16B 109.5
C14 C16 H16C 109.7
H16A C16 H16C 109.5
H16B C16 H16C 109.5
C10 C4 C3 113.0(2)
C10 C4 H4A 107.6
C3 C4 H4A 108.7
C10 C4 H4B 108.1
C3 C4 H4B 109.8
H4A C4 H4B 109.5
C8 C7 C6 119.9(3)
C8 C7 H7 120.3
C6 C7 H7 119.3
C5 C6 C7 119.8(2)
C5 C6 H6 120.3
C7 C6 H6 119.9
C21 C20 C22 123.7(3)
C21 C20 C18 119.7(2)
C22 C20 C18 116.6(2)
C20 C21 H21A 128.2
C20 C21 H21B 120.7
H21A C21 H21B 110.2
C20 C22 C23 116.1(3)
C20 C22 H22A 109.0
C23 C22 H22A 106.3
C20 C22 H22B 108.9
C23 C22 H22B 106.8
H22A C22 H22B 109.5
C22 C23 H23A 109.4
C22 C23 H23B 109.7
H23A C23 H23B 109.5
C22 C23 H23C 109.3
H23A C23 H23C 109.5
H23B C23 H23C 109.5

loop_
_geom_bond_atom_site_label_1
_geom_bond_atom_site_label_2
_geom_bond_distance
S12 O13 1.497(2)
S12 N11 1.6682(19)
S12 C14 1.846(2)
C9 C10 1.402(3)
C9 C8 1.405(3)
C9 C1 1.494(3)
C1 N11 1.290(3)
C1 C2 1.506(3)
C2 C3 1.532(3)
C2 C18 1.556(3)
C2 H2 0.9457
O19 C18 1.426(3)
O19 H19 0.82(3)
C14 C17 1.512(4)
C14 C15 1.518(4)
C14 C16 1.527(4)
C3 C4 1.517(4)
C3 H3A 0.9600
C3 H3B 0.9599
C18 C20 1.515(3)
C18 H18 0.9827
C17 H17A 0.9599
C17 H17B 0.9599
C17 H17C 0.9600
C5 C6 1.376(4)
C5 C10 1.403(3)
C5 H5 0.9111
C10 C4 1.505(4)
C8 C7 1.379(3)
C8 H8 1.0180
C15 H15A 0.9599
C15 H15B 0.9600
C15 H15C 0.9599
C16 H16A 0.9599
C16 H16B 0.9601
C16 H16C 0.9599
C4 H4A 0.9600
C4 H4B 0.9600
C7 C6 1.388(4)
C7 H7 1.0359
C6 H6 0.9600
C20 C21 1.318(4)
C20 C22 1.507(4)
C21 H21A 1.0450
C21 H21B 1.0564
C22 C23 1.520(4)
C22 H22A 0.9599
C22 H22B 0.9599
C23 H23A 0.9600
C23 H23B 0.9600
C23 H23C 0.9600

loop_
_geom_torsion_atom_site_label_1
_geom_torsion_atom_site_label_2
_geom_torsion_atom_site_label_3
_geom_torsion_atom_site_label_4
_geom_torsion
C10 C9 C1 N11 -166.9(2)
C8 C9 C1 N11 15.2(3)
C10 C9 C1 C2 13.6(3)
C8 C9 C1 C2 -164.3(2)
C9 C1 N11 S12 177.35(17)
C2 C1 N11 S12 -3.2(3)
O13 S12 N11 C1 34.8(2)
C14 S12 N11 C1 144.4(2)
N11 C1 C2 C3 137.7(2)
C9 C1 C2 C3 -42.9(3)
N11 C1 C2 C18 -98.4(3)
C9 C1 C2 C18 81.0(2)
O13 S12 C14 C17 53.7(2)
N11 S12 C14 C17 -63.47(19)
O13 S12 C14 C15 176.77(17)
N11 S12 C14 C15 59.62(19)
O13 S12 C14 C16 -64.8(2)
N11 S12 C14 C16 178.0(2)
C1 C2 C3 C4 59.2(3)
C18 C2 C3 C4 -63.0(3)
C1 C2 C18 O19 51.9(2)
C3 C2 C18 O19 173.93(19)
C1 C2 C18 C20 176.86(19)
C3 C2 C18 C20 -61.2(2)
C6 C5 C10 C9 0.1(4)
C6 C5 C10 C4 -179.7(2)
C8 C9 C10 C5 -0.4(3)
C1 C9 C10 C5 -178.3(2)
C8 C9 C10 C4 179.4(2)
C1 C9 C10 C4 1.6(4)
C10 C9 C8 C7 0.4(4)
C1 C9 C8 C7 178.3(2)
C5 C10 C4 C3 -165.5(2)
C9 C10 C4 C3 14.7(3)
C2 C3 C4 C10 -45.2(3)
C9 C8 C7 C6 -0.1(4)
C10 C5 C6 C7 0.3(4)
C8 C7 C6 C5 -0.3(4)
O19 C18 C20 C21 -117.4(3)
C2 C18 C20 C21 117.3(3)
O19 C18 C20 C22 61.9(3)
C2 C18 C20 C22 -63.5(3)
C21 C20 C22 C23 9.4(5)
C18 C20 C22 C23 -169.8(3)
